data_7022518
loop_
_publ_author_name
'Hancock, Stuart L.'
'Mahon, Mary F.'
'Jones, Matthew D.'

_publ_section_title
;
 Aluminium salalen complexes based on 1,2-diaminocyclohexane and their
 exploitation for the polymerisation of rac-lactide.
;
_journal_issue 25
_journal_name_full 'Dalton transactions (Cambridge, England : 2003)'
_journal_page_first 9279
_journal_page_last 9285
_journal_paper_doi 10.1039/c3dt00021d
_journal_volume 42
_journal_year 2013
_chemical_absolute_configuration syn
_chemical_formula_sum 'C44 H73 Al N2 O2'
_chemical_formula_weight 689.02
_chemical_name_systematic
;
?
;
_space_group_IT_number 4
_symmetry_cell_setting monoclinic
_symmetry_space_group_name_Hall 'P 2yb'
_symmetry_space_group_name_H-M 'P 1 21 1'
_atom_sites_solution_hydrogens geom
_atom_sites_solution_primary direct
_atom_sites_solution_secondary difmap
_audit_creation_method SHELXL-97
_cell_angle_alpha 90.00
_cell_angle_beta 92.574(7)
_cell_angle_gamma 90.00
_cell_formula_units_Z 2
_cell_length_a 14.159(2)
_cell_length_b 10.235(4)
_cell_length_c 14.801(2)
_cell_measurement_reflns_used 24302
_cell_measurement_temperature 150(2)
_cell_measurement_theta_max 27.48
_cell_measurement_theta_min 3.51
_cell_volume 2142.8(9)
_computing_cell_refinement 'HKL Scalepack (Otwinski & Minor, 1997)'
_computing_data_collection 'Collect (Nonius BV, 1997-2000)'
_computing_data_reduction 'HKL Denzo & Scalepack (Otwinski & Minor 1997)'
_computing_molecular_graphics 'Ortep-3 for Windows (Farrugia, 1997)'
_computing_publication_material 'WinGX publication routines (Farrugia, 1999)'
_computing_structure_refinement 'SHELXL-97 (Sheldrick, 1997)'
_computing_structure_solution
;
SIR97- Altomare A., Burla M.C., Camalli M., Cascarano G.L., Giacovazzo C. ,
Guagliardi A., Moliterni A.G.G., Polidori G.,Spagna R.
(1999) J. Appl. Cryst. 32, 115-119.
;
_diffrn_ambient_temperature 150(2)
_diffrn_measured_fraction_theta_full 0.994
_diffrn_measured_fraction_theta_max 0.994
_diffrn_measurement_device_type 'nonius kappa ccd'
_diffrn_measurement_method ccd
_diffrn_radiation_monochromator graphite
_diffrn_radiation_source 'fine-focus sealed tube'
_diffrn_radiation_type MoK\a
_diffrn_radiation_wavelength 0.71073
_diffrn_reflns_av_R_equivalents 0.0612
_diffrn_reflns_av_sigmaI/netI 0.0558
_diffrn_reflns_limit_h_max 18
_diffrn_reflns_limit_h_min -18
_diffrn_reflns_limit_k_max 13
_diffrn_reflns_limit_k_min -13
_diffrn_reflns_limit_l_max 18
_diffrn_reflns_limit_l_min -19
_diffrn_reflns_number 38513
_diffrn_reflns_theta_full 27.49
_diffrn_reflns_theta_max 27.49
_diffrn_reflns_theta_min 4.08
_exptl_absorpt_coefficient_mu 0.083
_exptl_absorpt_correction_type none
_exptl_crystal_colour yellow
_exptl_crystal_density_diffrn 1.068
_exptl_crystal_density_method 'not measured'
_exptl_crystal_description needle
_exptl_crystal_F_000 760
_exptl_crystal_size_max 0.30
_exptl_crystal_size_mid 0.10
_exptl_crystal_size_min 0.10
_refine_diff_density_max 0.308
_refine_diff_density_min -0.317
_refine_diff_density_rms 0.050
_refine_ls_abs_structure_details 'Flack H D (1983), Acta Cryst. A39, 876-881'
_refine_ls_abs_structure_Flack -0.01(13)
_refine_ls_extinction_method none
_refine_ls_goodness_of_fit_ref 1.033
_refine_ls_hydrogen_treatment constr
_refine_ls_matrix_type full
_refine_ls_number_parameters 458
_refine_ls_number_reflns 9665
_refine_ls_number_restraints 1
_refine_ls_restrained_S_all 1.033
_refine_ls_R_factor_all 0.0691
_refine_ls_R_factor_gt 0.0457
_refine_ls_shift/su_max 0.000
_refine_ls_shift/su_mean 0.000
_refine_ls_structure_factor_coef Fsqd
_refine_ls_weighting_details 'calc w=1/[\s^2^(Fo^2^)+(0.0532P)^2^+0.3220P] where P=(Fo^2^+2Fc^2^)/3'
_refine_ls_weighting_scheme calc
_refine_ls_wR_factor_gt 0.0993
_refine_ls_wR_factor_ref 0.1097
_reflns_number_gt 7629
_reflns_number_total 9665
_reflns_threshold_expression >2sigma(I)
_cod_data_source_file c3dt00021d.txt
_cod_data_source_block Al(RR-1)Me
_cod_depositor_comments
;
The following automatic conversions were performed:

'_symmetry_cell_setting' value 'Monoclinic' changed to 'monoclinic'
according to /home/saulius/struct/CIF-dictionaries/cif_core.dic
dictionary named 'cif_core.dic' version 2.4.2 from 2011-04-26.

Automatic conversion script
Id: cif_fix_values 1891 2012-01-12 08:04:46Z andrius 
;
_cod_original_cell_volume 2142.8(10)
_cod_original_sg_symbol_H-M P21
_cod_database_code 7022518

loop_
_symmetry_equiv_pos_as_xyz
'x, y, z'
'-x, y+1/2, -z'

loop_
_atom_site_label
_atom_site_type_symbol
_atom_site_fract_x
_atom_site_fract_y
_atom_site_fract_z
_atom_site_U_iso_or_equiv
_atom_site_adp_type
_atom_site_occupancy
_atom_site_symmetry_multiplicity
_atom_site_calc_flag
_atom_site_refinement_flags
Al1 Al 0.10208(4) 0.61908(5) 0.38873(4) 0.02353(13) Uani 1 1 d .
O1 O 0.14852(8) 0.75467(13) 0.33171(8) 0.0262(3) Uani 1 1 d .
N1 N -0.03926(11) 0.67847(16) 0.33438(10) 0.0251(3) Uani 1 1 d .
C1 C 0.09810(15) 0.4474(2) 0.32883(15) 0.0342(5) Uani 1 1 d .
H1A H 0.1463 0.3903 0.3574 0.051 Uiso 1 1 calc R
H1B H 0.1105 0.4582 0.2647 0.051 Uiso 1 1 calc R
H1C H 0.0355 0.4083 0.3346 0.051 Uiso 1 1 calc R
O2 O 0.21004(9) 0.59069(13) 0.45912(8) 0.0273(3) Uani 1 1 d .
N2 N 0.03431(10) 0.65303(16) 0.50051(11) 0.0265(4) Uani 1 1 d .
C2 C 0.11594(13) 0.83319(19) 0.26407(13) 0.0252(4) Uani 1 1 d .
C3 C 0.17427(13) 0.87359(19) 0.19452(13) 0.0255(4) Uani 1 1 d .
C4 C 0.13659(14) 0.9637(2) 0.13121(13) 0.0283(4) Uani 1 1 d .
H4 H 0.1758 0.9922 0.0847 0.034 Uiso 1 1 calc R
C5 C 0.04528(14) 1.0142(2) 0.13228(13) 0.0281(4) Uani 1 1 d .
C6 C -0.01202(14) 0.9656(2) 0.19922(13) 0.0279(4) Uani 1 1 d .
H6 H -0.0759 0.9938 0.2004 0.033 Uiso 1 1 calc R
C7 C 0.02201(13) 0.87730(19) 0.26382(13) 0.0267(4) Uani 1 1 d .
C8 C 0.27664(13) 0.8229(2) 0.18902(13) 0.0282(4) Uani 1 1 d .
C9 C 0.33641(14) 0.8713(2) 0.27109(14) 0.0325(5) Uani 1 1 d .
H9A H 0.4002 0.8344 0.2695 0.049 Uiso 1 1 calc R
H9B H 0.3071 0.8436 0.3267 0.049 Uiso 1 1 calc R
H9C H 0.3402 0.9669 0.2696 0.049 Uiso 1 1 calc R
C10 C 0.27752(15) 0.6726(2) 0.18690(15) 0.0359(5) Uani 1 1 d .
H10A H 0.2506 0.6387 0.2421 0.054 Uiso 1 1 calc R
H10B H 0.3427 0.6416 0.1833 0.054 Uiso 1 1 calc R
H10C H 0.2398 0.6418 0.1340 0.054 Uiso 1 1 calc R
C11 C 0.32320(16) 0.8696(3) 0.10366(16) 0.0431(6) Uani 1 1 d .
H11A H 0.2854 0.8409 0.0502 0.065 Uiso 1 1 calc R
H11B H 0.3869 0.8326 0.1019 0.065 Uiso 1 1 calc R
H11C H 0.3272 0.9652 0.1041 0.065 Uiso 1 1 calc R
C12 C 0.00808(13) 1.1204(2) 0.06747(12) 0.0305(4) Uani 1 1 d .
C13 C -0.0079(2) 1.2452(2) 0.12189(16) 0.0506(6) Uani 1 1 d .
H13A H 0.0524 1.2749 0.1497 0.076 Uiso 1 1 calc R
H13B H -0.0524 1.2271 0.1692 0.076 Uiso 1 1 calc R
H13C H -0.0340 1.3133 0.0815 0.076 Uiso 1 1 calc R
C14 C -0.08610(19) 1.0785(3) 0.0203(2) 0.0597(8) Uani 1 1 d .
H14A H -0.1324 1.0602 0.0660 0.090 Uiso 1 1 calc R
H14B H -0.0762 0.9997 -0.0156 0.090 Uiso 1 1 calc R
H14C H -0.1098 1.1490 -0.0194 0.090 Uiso 1 1 calc R
C15 C 0.07730(18) 1.1536(3) -0.00523(15) 0.0469(6) Uani 1 1 d .
H15A H 0.0900 1.0751 -0.0406 0.070 Uiso 1 1 calc R
H15B H 0.1365 1.1858 0.0235 0.070 Uiso 1 1 calc R
H15C H 0.0498 1.2212 -0.0453 0.070 Uiso 1 1 calc R
C16 C -0.04188(13) 0.82417(19) 0.33308(13) 0.0268(4) Uani 1 1 d .
H16A H -0.0218 0.8581 0.3936 0.032 Uiso 1 1 calc R
H16B H -0.1074 0.8540 0.3190 0.032 Uiso 1 1 calc R
C17 C -0.06274(13) 0.6283(2) 0.24239(12) 0.0312(4) Uani 1 1 d .
H17A H -0.0094 0.6436 0.2038 0.047 Uiso 1 1 calc R
H17B H -0.1188 0.6737 0.2170 0.047 Uiso 1 1 calc R
H17C H -0.0756 0.5344 0.2454 0.047 Uiso 1 1 calc R
C18 C -0.10390(12) 0.6220(2) 0.40063(12) 0.0266(4) Uani 1 1 d .
H18 H -0.0958 0.5250 0.3977 0.032 Uiso 1 1 calc R
C19 C -0.20949(13) 0.6483(2) 0.38632(13) 0.0314(5) Uani 1 1 d .
H19A H -0.2221 0.7428 0.3932 0.038 Uiso 1 1 calc R
H19B H -0.2309 0.6219 0.3244 0.038 Uiso 1 1 calc R
C20 C -0.26338(14) 0.5712(2) 0.45544(15) 0.0354(5) Uani 1 1 d .
H20A H -0.2563 0.4765 0.4436 0.042 Uiso 1 1 calc R
H20B H -0.3315 0.5929 0.4486 0.042 Uiso 1 1 calc R
C21 C -0.22786(13) 0.6008(2) 0.55203(13) 0.0341(5) Uani 1 1 d .
H21A H -0.2605 0.5431 0.5943 0.041 Uiso 1 1 calc R
H21B H -0.2434 0.6924 0.5670 0.041 Uiso 1 1 calc R
C22 C -0.12083(14) 0.5805(2) 0.56438(14) 0.0330(5) Uani 1 1 d .
H22A H -0.0992 0.6060 0.6264 0.040 Uiso 1 1 calc R
H22B H -0.1054 0.4871 0.5558 0.040 Uiso 1 1 calc R
C23 C -0.07084(12) 0.6630(2) 0.49581(12) 0.0261(4) Uani 1 1 d .
H23 H -0.0886 0.7566 0.5047 0.031 Uiso 1 1 calc R
C24 C 0.07653(13) 0.6924(2) 0.57592(13) 0.0277(4) Uani 1 1 d .
H24 H 0.0370 0.7235 0.6214 0.033 Uiso 1 1 calc R
C25 C 0.17607(13) 0.6935(2) 0.59725(13) 0.0268(4) Uani 1 1 d .
C26 C 0.20833(14) 0.7509(2) 0.67969(13) 0.0301(4) Uani 1 1 d .
H26 H 0.1641 0.7904 0.7176 0.036 Uiso 1 1 calc R
C27 C 0.30232(13) 0.7508(2) 0.70601(13) 0.0296(4) Uani 1 1 d .
C28 C 0.36325(13) 0.6826(2) 0.64983(13) 0.0291(4) Uani 1 1 d .
H28 H 0.4280 0.6772 0.6694 0.035 Uiso 1 1 calc R
C29 C 0.33719(12) 0.6230(2) 0.56904(12) 0.0265(4) Uani 1 1 d .
C30 C 0.24004(13) 0.63507(19) 0.53823(12) 0.0254(4) Uani 1 1 d .
C31 C 0.34296(14) 0.8177(2) 0.79197(14) 0.0332(5) Uani 1 1 d .
C32 C 0.38650(18) 0.7149(3) 0.85726(15) 0.0459(6) Uani 1 1 d .
H32A H 0.4358 0.6664 0.8271 0.069 Uiso 1 1 calc R
H32B H 0.3372 0.6542 0.8752 0.069 Uiso 1 1 calc R
H32C H 0.4143 0.7585 0.9111 0.069 Uiso 1 1 calc R
C33 C 0.26773(16) 0.8921(2) 0.84185(14) 0.0392(5) Uani 1 1 d .
H33A H 0.2201 0.8307 0.8623 0.059 Uiso 1 1 calc R
H33B H 0.2374 0.9565 0.8010 0.059 Uiso 1 1 calc R
H33C H 0.2974 0.9370 0.8943 0.059 Uiso 1 1 calc R
C34 C 0.41894(17) 0.9156(3) 0.76585(17) 0.0473(6) Uani 1 1 d .
H34A H 0.3906 0.9815 0.7250 0.071 Uiso 1 1 calc R
H34B H 0.4692 0.8695 0.7354 0.071 Uiso 1 1 calc R
H34C H 0.4456 0.9584 0.8205 0.071 Uiso 1 1 calc R
C35 C 0.40801(13) 0.54772(19) 0.51345(14) 0.0274(4) Uani 1 1 d .
C36 C 0.37118(15) 0.4088(2) 0.49356(17) 0.0382(5) Uani 1 1 d .
H36A H 0.3634 0.3624 0.5507 0.057 Uiso 1 1 calc R
H36B H 0.4166 0.3618 0.4575 0.057 Uiso 1 1 calc R
H36C H 0.3101 0.4138 0.4598 0.057 Uiso 1 1 calc R
C37 C 0.42275(14) 0.6189(2) 0.42383(13) 0.0355(4) Uani 1 1 d .
H37A H 0.4696 0.5716 0.3896 0.053 Uiso 1 1 calc R
H37B H 0.4454 0.7078 0.4363 0.053 Uiso 1 1 calc R
H37C H 0.3627 0.6226 0.3883 0.053 Uiso 1 1 calc R
C38 C 0.50455(13) 0.5340(2) 0.56406(15) 0.0339(5) Uani 1 1 d .
H38A H 0.5463 0.4803 0.5283 0.051 Uiso 1 1 calc R
H38B H 0.4963 0.4922 0.6228 0.051 Uiso 1 1 calc R
H38C H 0.5327 0.6207 0.5735 0.051 Uiso 1 1 calc R
C39 C 0.3161(2) 0.2644(4) 0.2004(3) 0.0858(10) Uani 1 1 d .
H39A H 0.3730 0.2111 0.2111 0.129 Uiso 1 1 calc R
H39B H 0.2603 0.2076 0.1972 0.129 Uiso 1 1 calc R
H39C H 0.3106 0.3268 0.2502 0.129 Uiso 1 1 calc R
C40 C 0.3226(3) 0.3374(3) 0.1129(3) 0.0864(12) Uani 1 1 d .
H40A H 0.2607 0.3793 0.0986 0.104 Uiso 1 1 calc R
H40B H 0.3698 0.4080 0.1221 0.104 Uiso 1 1 calc R
C41 C 0.3488(2) 0.2587(3) 0.0328(2) 0.0672(8) Uani 1 1 d .
H41A H 0.3031 0.1861 0.0242 0.081 Uiso 1 1 calc R
H41B H 0.4121 0.2199 0.0454 0.081 Uiso 1 1 calc R
C42 C 0.3504(3) 0.3365(4) -0.0534(3) 0.0864(11) Uani 1 1 d .
H42A H 0.2878 0.3782 -0.0641 0.104 Uiso 1 1 calc R
H42B H 0.3977 0.4073 -0.0449 0.104 Uiso 1 1 calc R
C43 C 0.3723(3) 0.2625(4) -0.1336(3) 0.0991(12) Uani 1 1 d .
H43A H 0.3257 0.1909 -0.1416 0.119 Uiso 1 1 calc R
H43B H 0.4354 0.2220 -0.1233 0.119 Uiso 1 1 calc R
C44 C 0.3724(3) 0.3418(4) -0.2213(3) 0.0938(12) Uani 1 1 d .
H44A H 0.4222 0.4083 -0.2164 0.141 Uiso 1 1 calc R
H44B H 0.3109 0.3845 -0.2316 0.141 Uiso 1 1 calc R
H44C H 0.3841 0.2835 -0.2721 0.141 Uiso 1 1 calc R

loop_
_atom_site_aniso_label
_atom_site_aniso_U_11
_atom_site_aniso_U_22
_atom_site_aniso_U_33
_atom_site_aniso_U_23
_atom_site_aniso_U_13
_atom_site_aniso_U_12
Al1 0.0216(2) 0.0248(3) 0.0243(3) 0.0007(2) 0.0019(2) -0.0002(2)
O1 0.0216(6) 0.0300(7) 0.0268(7) 0.0044(6) -0.0009(5) -0.0013(6)
N1 0.0242(8) 0.0271(8) 0.0242(8) -0.0009(7) 0.0027(6) -0.0039(7)
C1 0.0344(11) 0.0280(11) 0.0403(12) -0.0023(9) 0.0012(10) -0.0001(9)
O2 0.0237(6) 0.0325(8) 0.0255(7) -0.0016(6) 0.0010(5) 0.0043(5)
N2 0.0208(7) 0.0310(9) 0.0278(8) 0.0023(7) 0.0012(6) 0.0024(6)
C2 0.0260(9) 0.0239(10) 0.0254(10) -0.0002(8) -0.0039(8) -0.0032(8)
C3 0.0244(9) 0.0263(10) 0.0257(9) -0.0020(8) -0.0008(8) -0.0003(8)
C4 0.0291(10) 0.0326(11) 0.0232(9) 0.0023(8) 0.0026(8) -0.0031(8)
C5 0.0302(10) 0.0285(10) 0.0252(10) 0.0009(8) -0.0024(8) -0.0011(8)
C6 0.0240(9) 0.0283(10) 0.0312(10) 0.0017(8) -0.0013(8) 0.0021(8)
C7 0.0260(9) 0.0273(11) 0.0265(10) -0.0010(8) -0.0015(8) -0.0022(8)
C8 0.0234(9) 0.0355(11) 0.0257(10) 0.0016(9) 0.0025(8) 0.0003(8)
C9 0.0275(10) 0.0334(11) 0.0365(11) -0.0004(9) 0.0015(9) -0.0027(9)
C10 0.0328(11) 0.0394(12) 0.0354(11) -0.0074(9) 0.0008(9) 0.0060(9)
C11 0.0334(11) 0.0588(16) 0.0381(12) 0.0085(11) 0.0106(10) 0.0102(11)
C12 0.0318(9) 0.0312(10) 0.0282(9) 0.0041(9) -0.0027(8) 0.0023(9)
C13 0.0739(17) 0.0381(13) 0.0407(13) 0.0070(11) 0.0123(12) 0.0154(13)
C14 0.0507(14) 0.0555(17) 0.0702(18) 0.0218(14) -0.0269(14) -0.0057(12)
C15 0.0554(14) 0.0510(15) 0.0348(12) 0.0172(11) 0.0072(11) 0.0122(12)
C16 0.0227(9) 0.0279(11) 0.0298(10) 0.0006(8) -0.0017(8) 0.0001(8)
C17 0.0279(9) 0.0384(11) 0.0272(9) -0.0034(10) 0.0001(8) -0.0060(9)
C18 0.0230(8) 0.0287(10) 0.0285(9) 0.0028(9) 0.0030(7) -0.0029(9)
C19 0.0215(9) 0.0404(13) 0.0322(10) -0.0002(9) 0.0007(8) -0.0039(8)
C20 0.0236(10) 0.0397(12) 0.0433(12) 0.0041(10) 0.0068(9) -0.0048(9)
C21 0.0269(9) 0.0409(13) 0.0348(10) 0.0072(10) 0.0066(8) -0.0006(9)
C22 0.0307(10) 0.0353(12) 0.0333(11) 0.0082(9) 0.0051(8) 0.0036(9)
C23 0.0195(8) 0.0322(10) 0.0269(9) 0.0020(8) 0.0031(7) 0.0040(7)
C24 0.0285(10) 0.0306(10) 0.0241(9) 0.0021(8) 0.0022(8) 0.0042(8)
C25 0.0237(9) 0.0310(10) 0.0256(10) 0.0024(8) 0.0008(7) 0.0029(8)
C26 0.0294(10) 0.0344(11) 0.0265(10) 0.0013(9) 0.0023(8) 0.0061(9)
C27 0.0294(10) 0.0334(11) 0.0257(10) 0.0039(9) -0.0009(8) 0.0021(9)
C28 0.0225(9) 0.0325(10) 0.0319(10) 0.0048(9) -0.0019(8) 0.0007(8)
C29 0.0247(8) 0.0268(9) 0.0279(9) 0.0046(9) 0.0016(7) 0.0003(8)
C30 0.0270(9) 0.0251(10) 0.0241(9) 0.0027(8) -0.0005(7) 0.0011(8)
C31 0.0324(10) 0.0378(12) 0.0292(11) -0.0008(9) -0.0009(9) 0.0006(9)
C32 0.0499(13) 0.0534(15) 0.0331(11) -0.0012(11) -0.0119(10) 0.0098(11)
C33 0.0408(12) 0.0468(14) 0.0298(11) -0.0031(10) -0.0015(10) 0.0028(10)
C34 0.0434(13) 0.0493(14) 0.0488(14) -0.0099(12) -0.0009(12) -0.0061(11)
C35 0.0238(9) 0.0267(10) 0.0319(10) 0.0031(8) 0.0014(8) 0.0020(8)
C36 0.0285(10) 0.0308(11) 0.0552(14) 0.0002(10) 0.0022(10) 0.0019(9)
C37 0.0324(10) 0.0414(12) 0.0331(10) 0.0044(10) 0.0062(8) 0.0050(10)
C38 0.0232(9) 0.0371(12) 0.0413(12) 0.0041(9) 0.0020(9) 0.0023(9)
C39 0.072(2) 0.071(2) 0.115(3) -0.007(2) 0.020(2) -0.0055(18)
C40 0.079(2) 0.0499(19) 0.127(3) -0.013(2) -0.028(2) 0.0066(17)
C41 0.0478(15) 0.0617(18) 0.092(2) 0.0126(18) -0.0042(15) -0.0081(14)
C42 0.097(3) 0.0550(19) 0.105(3) -0.0024(19) -0.023(2) -0.0095(18)
C43 0.103(3) 0.068(2) 0.127(3) -0.005(3) 0.020(3) -0.023(2)
C44 0.111(3) 0.082(2) 0.086(3) 0.001(2) -0.008(2) -0.033(2)

loop_
_atom_type_symbol
_atom_type_description
_atom_type_scat_dispersion_real
_atom_type_scat_dispersion_imag
_atom_type_scat_source
C C 0.0033 0.0016 'International Tables Vol C Tables 4.2.6.8 and 6.1.1.4'
H H 0.0000 0.0000 'International Tables Vol C Tables 4.2.6.8 and 6.1.1.4'
O O 0.0106 0.0060 'International Tables Vol C Tables 4.2.6.8 and 6.1.1.4'
N N 0.0061 0.0033 'International Tables Vol C Tables 4.2.6.8 and 6.1.1.4'
Al Al 0.0645 0.0514 'International Tables Vol C Tables 4.2.6.8 and 6.1.1.4'

loop_
_geom_angle_atom_site_label_1
_geom_angle_atom_site_label_2
_geom_angle_atom_site_label_3
_geom_angle
O1 Al1 O2 94.43(6)
O1 Al1 C1 119.33(9)
O2 Al1 C1 96.93(8)
O1 Al1 N2 117.78(7)
O2 Al1 N2 88.62(6)
C1 Al1 N2 121.87(9)
O1 Al1 N1 87.73(6)
O2 Al1 N1 165.72(6)
C1 Al1 N1 94.27(8)
N2 Al1 N1 77.93(6)
C2 O1 Al1 134.46(11)
C17 N1 C18 110.62(14)
C17 N1 C16 109.31(16)
C18 N1 C16 112.41(16)
C17 N1 Al1 113.73(12)
C18 N1 Al1 103.13(11)
C16 N1 Al1 107.55(11)
Al1 C1 H1A 109.5
Al1 C1 H1B 109.5
H1A C1 H1B 109.5
Al1 C1 H1C 109.5
H1A C1 H1C 109.5
H1B C1 H1C 109.5
C30 O2 Al1 133.00(12)
C24 N2 C23 115.88(16)
C24 N2 Al1 123.22(13)
C23 N2 Al1 119.57(11)
O1 C2 C7 119.06(17)
O1 C2 C3 121.63(16)
C7 C2 C3 119.30(17)
C4 C3 C2 117.56(17)
C4 C3 C8 121.00(17)
C2 C3 C8 121.44(16)
C5 C4 C3 124.16(18)
C5 C4 H4 117.9
C3 C4 H4 117.9
C4 C5 C6 116.34(18)
C4 C5 C12 123.43(18)
C6 C5 C12 120.20(17)
C7 C6 C5 121.70(18)
C7 C6 H6 119.1
C5 C6 H6 119.1
C6 C7 C2 120.74(18)
C6 C7 C16 120.42(17)
C2 C7 C16 118.82(17)
C11 C8 C9 108.14(17)
C11 C8 C10 106.94(18)
C9 C8 C10 109.56(17)
C11 C8 C3 112.29(17)
C9 C8 C3 109.63(16)
C10 C8 C3 110.19(16)
C8 C9 H9A 109.5
C8 C9 H9B 109.5
H9A C9 H9B 109.5
C8 C9 H9C 109.5
H9A C9 H9C 109.5
H9B C9 H9C 109.5
C8 C10 H10A 109.5
C8 C10 H10B 109.5
H10A C10 H10B 109.5
C8 C10 H10C 109.5
H10A C10 H10C 109.5
H10B C10 H10C 109.5
C8 C11 H11A 109.5
C8 C11 H11B 109.5
H11A C11 H11B 109.5
C8 C11 H11C 109.5
H11A C11 H11C 109.5
H11B C11 H11C 109.5
C15 C12 C5 112.76(17)
C15 C12 C13 107.5(2)
C5 C12 C13 108.53(16)
C15 C12 C14 108.27(19)
C5 C12 C14 110.73(18)
C13 C12 C14 109.0(2)
C12 C13 H13A 109.5
C12 C13 H13B 109.5
H13A C13 H13B 109.5
C12 C13 H13C 109.5
H13A C13 H13C 109.5
H13B C13 H13C 109.5
C12 C14 H14A 109.5
C12 C14 H14B 109.5
H14A C14 H14B 109.5
C12 C14 H14C 109.5
H14A C14 H14C 109.5
H14B C14 H14C 109.5
C12 C15 H15A 109.5
C12 C15 H15B 109.5
H15A C15 H15B 109.5
C12 C15 H15C 109.5
H15A C15 H15C 109.5
H15B C15 H15C 109.5
N1 C16 C7 110.85(16)
N1 C16 H16A 109.5
C7 C16 H16A 109.5
N1 C16 H16B 109.5
C7 C16 H16B 109.5
H16A C16 H16B 108.1
N1 C17 H17A 109.5
N1 C17 H17B 109.5
H17A C17 H17B 109.5
N1 C17 H17C 109.5
H17A C17 H17C 109.5
H17B C17 H17C 109.5
N1 C18 C23 109.25(14)
N1 C18 C19 117.93(15)
C23 C18 C19 109.78(15)
N1 C18 H18 106.4
C23 C18 H18 106.4
C19 C18 H18 106.4
C20 C19 C18 109.45(16)
C20 C19 H19A 109.8
C18 C19 H19A 109.8
C20 C19 H19B 109.8
C18 C19 H19B 109.8
H19A C19 H19B 108.2
C19 C20 C21 111.86(16)
C19 C20 H20A 109.2
C21 C20 H20A 109.2
C19 C20 H20B 109.2
C21 C20 H20B 109.2
H20A C20 H20B 107.9
C20 C21 C22 111.57(17)
C20 C21 H21A 109.3
C22 C21 H21A 109.3
C20 C21 H21B 109.3
C22 C21 H21B 109.3
H21A C21 H21B 108.0
C23 C22 C21 109.42(16)
C23 C22 H22A 109.8
C21 C22 H22A 109.8
C23 C22 H22B 109.8
C21 C22 H22B 109.8
H22A C22 H22B 108.2
N2 C23 C22 115.13(15)
N2 C23 C18 106.79(14)
C22 C23 C18 109.34(16)
N2 C23 H23 108.5
C22 C23 H23 108.5
C18 C23 H23 108.5
N2 C24 C25 126.84(18)
N2 C24 H24 116.6
C25 C24 H24 116.6
C26 C25 C30 121.13(17)
C26 C25 C24 118.12(17)
C30 C25 C24 120.72(17)
C27 C26 C25 121.19(19)
C27 C26 H26 119.4
C25 C26 H26 119.4
C26 C27 C28 116.44(18)
C26 C27 C31 123.99(18)
C28 C27 C31 119.57(17)
C29 C28 C27 125.72(17)
C29 C28 H28 117.1
C27 C28 H28 117.1
C28 C29 C30 116.97(17)
C28 C29 C35 122.15(16)
C30 C29 C35 120.89(16)
O2 C30 C25 120.44(16)
O2 C30 C29 121.50(17)
C25 C30 C29 118.03(16)
C33 C31 C34 107.96(19)
C33 C31 C27 112.33(16)
C34 C31 C27 108.90(17)
C33 C31 C32 107.84(18)
C34 C31 C32 109.86(19)
C27 C31 C32 109.93(18)
C31 C32 H32A 109.5
C31 C32 H32B 109.5
H32A C32 H32B 109.5
C31 C32 H32C 109.5
H32A C32 H32C 109.5
H32B C32 H32C 109.5
C31 C33 H33A 109.5
C31 C33 H33B 109.5
H33A C33 H33B 109.5
C31 C33 H33C 109.5
H33A C33 H33C 109.5
H33B C33 H33C 109.5
C31 C34 H34A 109.5
C31 C34 H34B 109.5
H34A C34 H34B 109.5
C31 C34 H34C 109.5
H34A C34 H34C 109.5
H34B C34 H34C 109.5
C29 C35 C38 111.94(16)
C29 C35 C37 110.04(16)
C38 C35 C37 108.20(16)
C29 C35 C36 110.06(17)
C38 C35 C36 107.19(16)
C37 C35 C36 109.33(18)
C35 C36 H36A 109.5
C35 C36 H36B 109.5
H36A C36 H36B 109.5
C35 C36 H36C 109.5
H36A C36 H36C 109.5
H36B C36 H36C 109.5
C35 C37 H37A 109.5
C35 C37 H37B 109.5
H37A C37 H37B 109.5
C35 C37 H37C 109.5
H37A C37 H37C 109.5
H37B C37 H37C 109.5
C35 C38 H38A 109.5
C35 C38 H38B 109.5
H38A C38 H38B 109.5
C35 C38 H38C 109.5
H38A C38 H38C 109.5
H38B C38 H38C 109.5
C40 C39 H39A 109.5
C40 C39 H39B 109.5
H39A C39 H39B 109.5
C40 C39 H39C 109.5
H39A C39 H39C 109.5
H39B C39 H39C 109.5
C41 C40 C39 116.3(3)
C41 C40 H40A 108.2
C39 C40 H40A 108.2
C41 C40 H40B 108.2
C39 C40 H40B 108.2
H40A C40 H40B 107.4
C40 C41 C42 113.7(3)
C40 C41 H41A 108.8
C42 C41 H41A 108.8
C40 C41 H41B 108.8
C42 C41 H41B 108.8
H41A C41 H41B 107.7
C43 C42 C41 115.4(3)
C43 C42 H42A 108.4
C41 C42 H42A 108.4
C43 C42 H42B 108.4
C41 C42 H42B 108.4
H42A C42 H42B 107.5
C42 C43 C44 115.1(4)
C42 C43 H43A 108.5
C44 C43 H43A 108.5
C42 C43 H43B 108.5
C44 C43 H43B 108.5
H43A C43 H43B 107.5
C43 C44 H44A 109.5
C43 C44 H44B 109.5
H44A C44 H44B 109.5
C43 C44 H44C 109.5
H44A C44 H44C 109.5
H44B C44 H44C 109.5

loop_
_geom_bond_atom_site_label_1
_geom_bond_atom_site_label_2
_geom_bond_distance
Al1 O1 1.7665(15)
Al1 O2 1.8339(13)
Al1 C1 1.968(2)
Al1 N2 1.9801(17)
Al1 N1 2.2083(16)
O1 C2 1.349(2)
N1 C17 1.479(2)
N1 C18 1.488(2)
N1 C16 1.492(3)
C1 H1A 0.9800
C1 H1B 0.9800
C1 H1C 0.9800
O2 C30 1.309(2)
N2 C24 1.306(2)
N2 C23 1.491(2)
C2 C7 1.404(3)
C2 C3 1.410(3)
C3 C4 1.403(3)
C3 C8 1.545(3)
C4 C5 1.393(3)
C4 H4 0.9500
C5 C6 1.400(3)
C5 C12 1.527(3)
C6 C7 1.386(3)
C6 H6 0.9500
C7 C16 1.499(3)
C8 C11 1.528(3)
C8 C9 1.531(3)
C8 C10 1.539(3)
C9 H9A 0.9800
C9 H9B 0.9800
C9 H9C 0.9800
C10 H10A 0.9800
C10 H10B 0.9800
C10 H10C 0.9800
C11 H11A 0.9800
C11 H11B 0.9800
C11 H11C 0.9800
C12 C15 1.526(3)
C12 C13 1.532(3)
C12 C14 1.538(3)
C13 H13A 0.9800
C13 H13B 0.9800
C13 H13C 0.9800
C14 H14A 0.9800
C14 H14B 0.9800
C14 H14C 0.9800
C15 H15A 0.9800
C15 H15B 0.9800
C15 H15C 0.9800
C16 H16A 0.9900
C16 H16B 0.9900
C17 H17A 0.9800
C17 H17B 0.9800
C17 H17C 0.9800
C18 C23 1.524(3)
C18 C19 1.524(2)
C18 H18 1.0000
C19 C20 1.524(3)
C19 H19A 0.9900
C19 H19B 0.9900
C20 C21 1.525(3)
C20 H20A 0.9900
C20 H20B 0.9900
C21 C22 1.532(3)
C21 H21A 0.9900
C21 H21B 0.9900
C22 C23 1.520(3)
C22 H22A 0.9900
C22 H22B 0.9900
C23 H23 1.0000
C24 C25 1.430(3)
C24 H24 0.9500
C25 C26 1.412(3)
C25 C30 1.418(3)
C26 C27 1.370(3)
C26 H26 0.9500
C27 C28 1.410(3)
C27 C31 1.534(3)
C28 C29 1.378(3)
C28 H28 0.9500
C29 C30 1.435(2)
C29 C35 1.533(3)
C31 C33 1.527(3)
C31 C34 1.533(3)
C31 C32 1.538(3)
C32 H32A 0.9800
C32 H32B 0.9800
C32 H32C 0.9800
C33 H33A 0.9800
C33 H33B 0.9800
C33 H33C 0.9800
C34 H34A 0.9800
C34 H34B 0.9800
C34 H34C 0.9800
C35 C38 1.535(3)
C35 C37 1.536(3)
C35 C36 1.538(3)
C36 H36A 0.9800
C36 H36B 0.9800
C36 H36C 0.9800
C37 H37A 0.9800
C37 H37B 0.9800
C37 H37C 0.9800
C38 H38A 0.9800
C38 H38B 0.9800
C38 H38C 0.9800
C39 C40 1.501(5)
C39 H39A 0.9800
C39 H39B 0.9800
C39 H39C 0.9800
C40 C41 1.494(5)
C40 H40A 0.9900
C40 H40B 0.9900
C41 C42 1.505(5)
C41 H41A 0.9900
C41 H41B 0.9900
C42 C43 1.454(5)
C42 H42A 0.9900
C42 H42B 0.9900
C43 C44 1.531(5)
C43 H43A 0.9900
C43 H43B 0.9900
C44 H44A 0.9800
C44 H44B 0.9800
C44 H44C 0.9800
